data_2107501
loop_
_publ_author_name
'Davarc\?i, Derya'
'G\"ur, R\"u\,st\"u'
'Be\,sli, Serap'
'\,Senkuytu, Elif'
'Zorlu, Yunus'

_publ_section_title
;
 Silver(I) coordination polymers assembled from flexible
 cyclotriphosphazene ligand: structures, topologies and investigation of
 the counteranion effects
;
_journal_issue 3
_journal_name_full 'Acta Crystallographica Section B'
_journal_page_first 344
_journal_page_last 356
_journal_paper_doi 10.1107/S2052520616002663
_journal_volume 72
_journal_year 2016
_chemical_formula_moiety 'C30 H24 N9 O6 P3'
_chemical_formula_sum 'C30 H24 N9 O6 P3'
_chemical_formula_weight 699.49
_chemical_name_common cyclophosphazene
_space_group_crystal_system monoclinic
_space_group_IT_number 14
_space_group_name_Hall '-P 2ybc'
_space_group_name_H-M_alt 'P 1 21/c 1'
_symmetry_space_group_name_Hall '-P 2ybc'
_symmetry_space_group_name_H-M 'P 1 21/c 1'
_atom_sites_solution_hydrogens geom
_atom_sites_solution_primary direct
_atom_sites_solution_secondary difmap
_cell_angle_alpha 90
_cell_angle_beta 90.5220(10)
_cell_angle_gamma 90
_cell_formula_units_Z 4
_cell_length_a 17.9886(3)
_cell_length_b 22.4886(4)
_cell_length_c 7.53660(10)
_cell_measurement_reflns_used 134
_cell_measurement_temperature 150.(2)
_cell_measurement_theta_max 27.5473
_cell_measurement_theta_min 2.4413
_cell_volume 3048.72(8)
_computing_cell_refinement 'APEX2 (Bruker AXS)'
_computing_data_collection 'APEX2 (Bruker AXS)'
_computing_data_reduction 'SAINT (Bruker AXS)'
_computing_molecular_graphics 'MERCURY (Macrae et al., 2006)'
_computing_publication_material 'PLATON V1.16 (Spek, 2009), SHELXTL V6.14 (Bruker AXS)'
_computing_structure_refinement 'SHELXTL V6.14 (Bruker AXS)'
_computing_structure_solution 'SHELXTL V6.14 (Bruker AXS)'
_diffrn_ambient_temperature 150.(2)
_diffrn_detector_area_resol_mean 8.3333
_diffrn_measured_fraction_theta_full 1.000
_diffrn_measured_fraction_theta_max 1.000
_diffrn_measurement_device_type 'Bruker APEX II QUAZAR three-circle diffractometer'
_diffrn_measurement_method '\f and \w scans'
_diffrn_radiation_monochromator 'multilayer QUAZAR mirrors'
_diffrn_radiation_type MoK\a
_diffrn_radiation_wavelength 0.71073
_diffrn_reflns_av_R_equivalents 0.0367
_diffrn_reflns_av_sigmaI/netI 0.0208
_diffrn_reflns_limit_h_max 21
_diffrn_reflns_limit_h_min -21
_diffrn_reflns_limit_k_max 26
_diffrn_reflns_limit_k_min -26
_diffrn_reflns_limit_l_max 8
_diffrn_reflns_limit_l_min -8
_diffrn_reflns_number 39717
_diffrn_reflns_theta_full 25.00
_diffrn_reflns_theta_max 25.00
_diffrn_reflns_theta_min 1.13
_exptl_absorpt_coefficient_mu 0.257
_exptl_absorpt_correction_T_max 0.96
_exptl_absorpt_correction_T_min 0.87
_exptl_absorpt_correction_type multi-scan
_exptl_absorpt_process_details 'SADABS (Bruker AXS)'
_exptl_crystal_colour 'clear colourless'
_exptl_crystal_density_diffrn 1.524
_exptl_crystal_density_method 'not measured'
_exptl_crystal_description block
_exptl_crystal_F_000 1440
_exptl_crystal_size_max 0.300
_exptl_crystal_size_mid 0.230
_exptl_crystal_size_min 0.140
_refine_diff_density_max 0.265
_refine_diff_density_min -0.467
_refine_ls_extinction_method none
_refine_ls_goodness_of_fit_ref 1.047
_refine_ls_hydrogen_treatment constr
_refine_ls_matrix_type full
_refine_ls_number_parameters 433
_refine_ls_number_reflns 5366
_refine_ls_number_restraints 0
_refine_ls_restrained_S_all 1.047
_refine_ls_R_factor_all 0.0380
_refine_ls_R_factor_gt 0.0316
_refine_ls_shift/su_max 0.001
_refine_ls_shift/su_mean 0.000
_refine_ls_structure_factor_coef Fsqd
_refine_ls_weighting_details 'calc w=1/[\s^2^(Fo^2^)+(0.0417P)^2^+1.8330P] where P=(Fo^2^+2Fc^2^)/3'
_refine_ls_weighting_scheme calc
_refine_ls_wR_factor_gt 0.0836
_refine_ls_wR_factor_ref 0.0883
_reflns_number_gt 4680
_reflns_number_total 5366
_reflns_threshold_expression >2sigma(I)
_cod_data_source_file xk5028sup1.cif
_cod_data_source_block CCDC1422430
_cod_depositor_comments 'Adding full bibliography for 2107497--2107503.cif.'
_cod_database_code 2107501
_cod_database_fobs_code 2107501

loop_
_space_group_symop_operation_xyz
'x, y, z'
'-x, y+1/2, -z+1/2'
'-x, -y, -z'
'x, -y-1/2, z-1/2'

loop_
_atom_site_type_symbol
_atom_site_label
_atom_site_fract_x
_atom_site_fract_y
_atom_site_fract_z
_atom_site_U_iso_or_equiv
_atom_site_adp_type
_atom_site_calc_flag
_atom_site_refinement_flags
_atom_site_occupancy
C C1 0.29111(11) 0.35622(8) 0.0709(2) 0.0292(4) Uani d . 1
H H1 0.2617 0.3797 -0.0075 0.035 Uiso calc R 1
C C2 0.35574(10) 0.38011(8) 0.1412(2) 0.0242(4) Uani d . 1
C C3 0.40142(11) 0.34676(9) 0.2493(3) 0.0311(4) Uani d . 1
H H3 0.4467 0.3624 0.2955 0.037 Uiso calc R 1
C C4 0.37861(12) 0.28932(9) 0.2881(3) 0.0371(5) Uani d . 1
H H4 0.4082 0.2643 0.3617 0.045 Uiso calc R 1
C C5 0.31227(12) 0.26922(9) 0.2180(3) 0.0367(5) Uani d . 1
H H5 0.2965 0.2302 0.2483 0.044 Uiso calc R 1
C C6 0.12800(10) 0.42073(9) 0.6978(2) 0.0313(4) Uani d . 1
H H6 0.1158 0.4577 0.7513 0.038 Uiso calc R 1
C C7 0.19570(10) 0.41487(8) 0.6163(2) 0.0249(4) Uani d . 1
C C8 0.21515(11) 0.36261(9) 0.5373(3) 0.0360(5) Uani d . 1
H H8 0.2617 0.3581 0.4803 0.043 Uiso calc R 1
C C9 0.16445(13) 0.31649(10) 0.5433(3) 0.0454(6) Uani d . 1
H H9 0.1754 0.2793 0.4895 0.054 Uiso calc R 1
C C10 0.09808(12) 0.32513(10) 0.6282(3) 0.0426(5) Uani d . 1
H H10 0.064 0.2929 0.6331 0.051 Uiso calc R 1
C C11 0.05773(11) 0.35574(8) 0.1736(3) 0.0309(4) Uani d . 1
H H11 0.0934 0.3331 0.1105 0.037 Uiso calc R 1
C C12 0.06870(10) 0.41636(8) 0.1913(2) 0.0238(4) Uani d . 1
C C13 0.01823(10) 0.45081(8) 0.2805(3) 0.0289(4) Uani d . 1
H H13 0.0246 0.4926 0.2922 0.035 Uiso calc R 1
C C14 -0.04245(11) 0.42175(9) 0.3529(3) 0.0332(5) Uani d . 1
H H14 -0.0788 0.4433 0.4171 0.04 Uiso calc R 1
C C15 -0.04925(11) 0.36127(9) 0.3302(3) 0.0357(5) Uani d . 1
H H15 -0.091 0.3421 0.381 0.043 Uiso calc R 1
C C16 0.17387(11) 0.72065(9) 0.0709(3) 0.0355(5) Uani d . 1
H H16 0.1863 0.7617 0.0759 0.043 Uiso calc R 1
C C17 0.11277(11) 0.70184(9) 0.1641(3) 0.0331(4) Uani d . 1
H H17 0.0836 0.7294 0.2289 0.04 Uiso calc R 1
C C18 0.09446(10) 0.64190(8) 0.1618(3) 0.0279(4) Uani d . 1
H H18 0.0529 0.627 0.2247 0.033 Uiso calc R 1
C C19 0.13935(9) 0.60502(8) 0.0642(2) 0.0224(4) Uani d . 1
C C20 0.19876(11) 0.62728(8) -0.0291(2) 0.0293(4) Uani d . 1
H H20 0.2278 0.6007 -0.0978 0.035 Uiso calc R 1
C C21 0.40270(13) 0.70419(10) 0.4893(3) 0.0463(6) Uani d . 1
H H21 0.4354 0.7366 0.4684 0.056 Uiso calc R 1
C C22 0.33780(13) 0.70141(9) 0.3927(3) 0.0433(5) Uani d . 1
H H22 0.326 0.7314 0.3081 0.052 Uiso calc R 1
C C23 0.29002(11) 0.65459(9) 0.4202(3) 0.0340(5) Uani d . 1
H H23 0.2448 0.6511 0.3551 0.041 Uiso calc R 1
C C24 0.31012(10) 0.61336(8) 0.5445(2) 0.0255(4) Uani d . 1
C C25 0.37578(12) 0.61898(10) 0.6368(3) 0.0406(5) Uani d . 1
H H25 0.3884 0.5896 0.7227 0.049 Uiso calc R 1
C C26 0.56178(12) 0.62692(10) 0.2686(3) 0.0394(5) Uani d . 1
H H26 0.604 0.6472 0.3148 0.047 Uiso calc R 1
C C27 0.55170(11) 0.56839(10) 0.3165(3) 0.0389(5) Uani d . 1
H H27 0.5867 0.549 0.392 0.047 Uiso calc R 1
C C28 0.48981(11) 0.53807(9) 0.2529(3) 0.0337(5) Uani d . 1
H H28 0.4811 0.4976 0.2827 0.04 Uiso calc R 1
C C29 0.44158(10) 0.56913(8) 0.1449(2) 0.0252(4) Uani d . 1
C C30 0.45610(11) 0.62755(8) 0.1013(3) 0.0305(4) Uani d . 1
H H30 0.4222 0.6478 0.0253 0.037 Uiso calc R 1
N N1 0.32721(8) 0.49694(6) 0.36274(19) 0.0230(3) Uani d . 1
N N2 0.17849(8) 0.51282(6) 0.35753(19) 0.0226(3) Uani d . 1
N N3 0.25182(8) 0.49351(6) 0.05206(19) 0.0220(3) Uani d . 1
N N4 0.21692(9) 0.68504(7) -0.0261(2) 0.0360(4) Uani d . 1
N N5 0.42250(10) 0.66400(9) 0.6108(3) 0.0522(5) Uani d . 1
N N6 0.51577(10) 0.65673(8) 0.1614(2) 0.0382(4) Uani d . 1
N N7 0.26871(10) 0.30117(7) 0.1099(2) 0.0362(4) Uani d . 1
N N8 -0.00072(10) 0.32780(7) 0.2413(2) 0.0373(4) Uani d . 1
N N9 0.07902(9) 0.37641(8) 0.7042(2) 0.0397(4) Uani d . 1
O O1 0.37806(7) 0.43799(5) 0.09514(16) 0.0253(3) Uani d . 1
O O2 0.37689(7) 0.54492(6) 0.06953(16) 0.0271(3) Uani d . 1
O O3 0.13279(7) 0.43825(5) 0.11068(16) 0.0265(3) Uani d . 1
O O4 0.12198(6) 0.54397(5) 0.05537(16) 0.0238(3) Uani d . 1
O O5 0.24507(7) 0.46282(6) 0.62468(16) 0.0328(3) Uani d . 1
O O6 0.26368(7) 0.56576(6) 0.58976(17) 0.0335(3) Uani d . 1
P P1 0.32885(2) 0.493246(19) 0.15298(6) 0.02028(12) Uani d . 1
P P2 0.25349(3) 0.50897(2) 0.46842(6) 0.02227(12) Uani d . 1
P P3 0.17570(2) 0.498073(19) 0.15261(6) 0.01990(12) Uani d . 1

loop_
_atom_site_aniso_label
_atom_site_aniso_U_11
_atom_site_aniso_U_22
_atom_site_aniso_U_33
_atom_site_aniso_U_12
_atom_site_aniso_U_13
_atom_site_aniso_U_23
C1 0.0345(10) 0.0248(10) 0.0282(10) 0.0037(8) -0.0017(8) -0.0042(8)
C2 0.0280(9) 0.0220(9) 0.0227(9) 0.0018(7) 0.0081(7) -0.0030(7)
C3 0.0282(10) 0.0354(11) 0.0296(10) 0.0069(8) 0.0022(8) -0.0026(8)
C4 0.0469(12) 0.0309(11) 0.0335(11) 0.0135(9) 0.0014(9) 0.0025(9)
C5 0.0524(13) 0.0231(10) 0.0346(11) 0.0025(9) 0.0051(10) -0.0023(9)
C6 0.0300(10) 0.0381(11) 0.0257(10) 0.0031(9) 0.0034(8) 0.0031(8)
C7 0.0230(9) 0.0324(10) 0.0194(9) -0.0018(8) -0.0005(7) 0.0087(8)
C8 0.0269(10) 0.0401(12) 0.0410(12) 0.0082(9) 0.0052(9) 0.0034(9)
C9 0.0460(13) 0.0295(11) 0.0605(15) 0.0049(10) -0.0011(11) 0.0033(10)
C10 0.0380(12) 0.0389(12) 0.0507(14) -0.0101(10) -0.0050(10) 0.0176(10)
C11 0.0353(11) 0.0253(10) 0.0320(11) -0.0036(8) 0.0001(8) -0.0004(8)
C12 0.0233(9) 0.0252(9) 0.0228(9) -0.0055(7) -0.0034(7) 0.0017(7)
C13 0.0277(10) 0.0261(10) 0.0329(10) -0.0030(8) -0.0006(8) -0.0015(8)
C14 0.0245(10) 0.0413(12) 0.0336(11) -0.0040(8) 0.0000(8) 0.0002(9)
C15 0.0311(11) 0.0413(12) 0.0346(11) -0.0131(9) -0.0046(9) 0.0084(9)
C16 0.0383(11) 0.0235(10) 0.0447(12) 0.0014(9) 0.0027(9) 0.0059(9)
C17 0.0332(11) 0.0266(10) 0.0395(12) 0.0081(8) 0.0041(9) 0.0007(9)
C18 0.0220(9) 0.0301(10) 0.0316(10) 0.0030(8) 0.0018(8) 0.0034(8)
C19 0.0226(9) 0.0233(9) 0.0213(9) 0.0007(7) -0.0039(7) 0.0027(7)
C20 0.0322(10) 0.0286(10) 0.0272(10) 0.0025(8) 0.0064(8) 0.0014(8)
C21 0.0408(13) 0.0288(11) 0.0696(16) -0.0080(10) 0.0148(12) -0.0125(11)
C22 0.0515(14) 0.0296(11) 0.0490(13) 0.0073(10) 0.0078(11) 0.0015(10)
C23 0.0301(10) 0.0355(11) 0.0363(11) 0.0056(9) -0.0040(9) -0.0043(9)
C24 0.0246(9) 0.0271(10) 0.0249(9) -0.0024(7) 0.0033(7) -0.0104(8)
C25 0.0398(12) 0.0375(12) 0.0441(13) -0.0020(10) -0.0143(10) -0.0015(10)
C26 0.0328(11) 0.0555(14) 0.0300(11) -0.0177(10) 0.0059(9) -0.0094(10)
C27 0.0251(10) 0.0580(14) 0.0336(11) -0.0037(10) -0.0005(9) 0.0030(10)
C28 0.0289(10) 0.0367(11) 0.0354(11) -0.0047(9) 0.0020(8) 0.0068(9)
C29 0.0216(9) 0.0315(10) 0.0225(9) -0.0056(7) 0.0053(7) -0.0020(7)
C30 0.0348(11) 0.0293(10) 0.0275(10) -0.0052(8) 0.0038(8) -0.0023(8)
N1 0.0231(8) 0.0268(8) 0.0191(8) -0.0008(6) -0.0010(6) -0.0004(6)
N2 0.0238(8) 0.0241(8) 0.0199(8) 0.0003(6) 0.0029(6) -0.0014(6)
N3 0.0249(8) 0.0246(8) 0.0164(7) -0.0014(6) 0.0011(6) -0.0006(6)
N4 0.0384(9) 0.0280(9) 0.0416(10) -0.0003(7) 0.0108(8) 0.0066(8)
N5 0.0349(10) 0.0464(12) 0.0750(15) -0.0090(9) -0.0143(10) -0.0085(11)
N6 0.0427(10) 0.0386(10) 0.0335(10) -0.0157(8) 0.0055(8) -0.0070(8)
N7 0.0445(10) 0.0255(9) 0.0386(10) -0.0008(7) -0.0005(8) -0.0051(7)
N8 0.0409(10) 0.0304(9) 0.0406(10) -0.0114(8) -0.0013(8) 0.0040(8)
N9 0.0271(9) 0.0524(12) 0.0398(10) -0.0043(8) 0.0060(8) 0.0106(9)
O1 0.0227(6) 0.0270(7) 0.0261(7) 0.0003(5) 0.0070(5) -0.0007(5)
O2 0.0262(7) 0.0301(7) 0.0250(7) -0.0076(5) -0.0006(5) 0.0052(5)
O3 0.0266(7) 0.0234(7) 0.0295(7) -0.0064(5) 0.0053(5) -0.0046(5)
O4 0.0230(6) 0.0231(6) 0.0253(7) -0.0020(5) -0.0031(5) 0.0000(5)
O5 0.0341(7) 0.0442(8) 0.0200(7) -0.0130(6) -0.0034(5) 0.0074(6)
O6 0.0373(8) 0.0386(8) 0.0248(7) -0.0125(6) 0.0093(6) -0.0121(6)
P1 0.0211(2) 0.0214(2) 0.0184(2) -0.00187(18) 0.00235(18) 0.00014(17)
P2 0.0247(2) 0.0257(3) 0.0164(2) -0.00448(18) 0.00163(18) -0.00168(18)
P3 0.0213(2) 0.0194(2) 0.0190(2) -0.00199(17) 0.00053(18) -0.00115(17)

loop_
_atom_type_symbol
_atom_type_description
_atom_type_scat_dispersion_real
_atom_type_scat_dispersion_imag
_atom_type_scat_source
C C 0.0033 0.0016 'International Tables Vol C Tables 4.2.6.8 and 6.1.1.4'
H H 0.0000 0.0000 'International Tables Vol C Tables 4.2.6.8 and 6.1.1.4'
N N 0.0061 0.0033 'International Tables Vol C Tables 4.2.6.8 and 6.1.1.4'
O O 0.0106 0.0060 'International Tables Vol C Tables 4.2.6.8 and 6.1.1.4'
P P 0.1023 0.0942 'International Tables Vol C Tables 4.2.6.8 and 6.1.1.4'

loop_
_geom_angle_atom_site_label_1
_geom_angle_atom_site_label_2
_geom_angle_atom_site_label_3
_geom_angle
N7 C1 C2 122.05(18)
N7 C1 H1 119.0
C2 C1 H1 119.0
C3 C2 C1 120.76(17)
C3 C2 O1 118.73(16)
C1 C2 O1 120.42(16)
C2 C3 C4 117.16(18)
C2 C3 H3 121.4
C4 C3 H3 121.4
C5 C4 C3 118.80(19)
C5 C4 H4 120.6
C3 C4 H4 120.6
N7 C5 C4 124.01(19)
N7 C5 H5 118.0
C4 C5 H5 118.0
N9 C6 C7 122.23(19)
N9 C6 H6 118.9
C7 C6 H6 118.9
C8 C7 C6 120.61(18)
C8 C7 O5 121.25(17)
C6 C7 O5 118.06(17)
C7 C8 C9 117.38(19)
C7 C8 H8 121.3
C9 C8 H8 121.3
C10 C9 C8 119.1(2)
C10 C9 H9 120.5
C8 C9 H9 120.5
N9 C10 C9 123.4(2)
N9 C10 H10 118.3
C9 C10 H10 118.3
N8 C11 C12 122.73(19)
N8 C11 H11 118.6
C12 C11 H11 118.6
C13 C12 C11 120.56(17)
C13 C12 O3 124.43(16)
C11 C12 O3 115.00(16)
C12 C13 C14 116.89(18)
C12 C13 H13 121.6
C14 C13 H13 121.6
C15 C14 C13 119.07(19)
C15 C14 H14 120.5
C13 C14 H14 120.5
N8 C15 C14 124.11(19)
N8 C15 H15 117.9
C14 C15 H15 117.9
N4 C16 C17 124.36(18)
N4 C16 H16 117.8
C17 C16 H16 117.8
C16 C17 C18 118.86(18)
C16 C17 H17 120.6
C18 C17 H17 120.6
C19 C18 C17 116.87(17)
C19 C18 H18 121.6
C17 C18 H18 121.6
C18 C19 C20 121.02(17)
C18 C19 O4 118.79(16)
C20 C19 O4 120.15(16)
N4 C20 C19 122.26(18)
N4 C20 H20 118.9
C19 C20 H20 118.9
N5 C21 C22 123.7(2)
N5 C21 H21 118.2
C22 C21 H21 118.2
C21 C22 C23 119.0(2)
C21 C22 H22 120.5
C23 C22 H22 120.5
C24 C23 C22 117.47(19)
C24 C23 H23 121.3
C22 C23 H23 121.3
C23 C24 C25 120.49(18)
C23 C24 O6 122.08(16)
C25 C24 O6 117.35(17)
N5 C25 C24 122.5(2)
N5 C25 H25 118.8
C24 C25 H25 118.8
N6 C26 C27 123.86(19)
N6 C26 H26 118.1
C27 C26 H26 118.1
C26 C27 C28 119.1(2)
C26 C27 H27 120.4
C28 C27 H27 120.4
C29 C28 C27 117.04(19)
C29 C28 H28 121.5
C27 C28 H28 121.5
C28 C29 C30 120.34(17)
C28 C29 O2 124.06(17)
C30 C29 O2 115.58(16)
N6 C30 C29 122.76(19)
N6 C30 H30 118.6
C29 C30 H30 118.6
P2 N1 P1 122.46(9)
P3 N2 P2 121.60(9)
P3 N3 P1 122.22(9)
C16 N4 C20 116.59(17)
C25 N5 C21 116.86(19)
C26 N6 C30 116.86(18)
C5 N7 C1 117.16(18)
C11 N8 C15 116.63(17)
C6 N9 C10 117.32(18)
C2 O1 P1 119.66(10)
C29 O2 P1 125.39(11)
C12 O3 P3 128.01(11)
C19 O4 P3 118.52(10)
C7 O5 P2 122.60(11)
C24 O6 P2 122.85(11)
N3 P1 O2 106.66(7)
N3 P1 N1 117.24(8)
O2 P1 N1 111.93(7)
N3 P1 O1 111.13(7)
O2 P1 O1 99.07(7)
N1 P1 O1 109.29(7)
N1 P2 O5 110.56(8)
N1 P2 O6 109.71(7)
O5 P2 O6 96.38(7)
N1 P2 N2 117.35(8)
O5 P2 N2 110.05(7)
O6 P2 N2 110.80(8)
N3 P3 N2 117.65(8)
N3 P3 O3 105.87(7)
N2 P3 O3 112.64(7)
N3 P3 O4 110.39(7)
N2 P3 O4 109.17(7)
O3 P3 O4 99.60(7)

loop_
_geom_bond_atom_site_label_1
_geom_bond_atom_site_label_2
_geom_bond_distance
C1 N7 1.335(2)
C1 C2 1.382(3)
C1 H1 0.95
C2 C3 1.375(3)
C2 O1 1.407(2)
C3 C4 1.387(3)
C3 H3 0.95
C4 C5 1.377(3)
C4 H4 0.95
C5 N7 1.335(3)
C5 H5 0.95
C6 N9 1.332(3)
C6 C7 1.375(3)
C6 H6 0.95
C7 C8 1.364(3)
C7 O5 1.398(2)
C8 C9 1.382(3)
C8 H8 0.95
C9 C10 1.373(3)
C9 H9 0.95
C10 N9 1.334(3)
C10 H10 0.95
C11 N8 1.330(3)
C11 C12 1.384(3)
C11 H11 0.95
C12 C13 1.374(3)
C12 O3 1.398(2)
C13 C14 1.388(3)
C13 H13 0.95
C14 C15 1.376(3)
C14 H14 0.95
C15 N8 1.337(3)
C15 H15 0.95
C16 N4 1.336(3)
C16 C17 1.376(3)
C16 H16 0.95
C17 C18 1.388(3)
C17 H17 0.95
C18 C19 1.375(3)
C18 H18 0.95
C19 C20 1.378(3)
C19 O4 1.410(2)
C20 N4 1.339(2)
C20 H20 0.95
C21 N5 1.333(3)
C21 C22 1.372(3)
C21 H21 0.95
C22 C23 1.376(3)
C22 H22 0.95
C23 C24 1.365(3)
C23 H23 0.95
C24 C25 1.371(3)
C24 O6 1.402(2)
C25 N5 1.331(3)
C25 H25 0.95
C26 N6 1.332(3)
C26 C27 1.377(3)
C26 H26 0.95
C27 C28 1.387(3)
C27 H27 0.95
C28 C29 1.375(3)
C28 H28 0.95
C29 C30 1.380(3)
C29 O2 1.401(2)
C30 N6 1.334(2)
C30 H30 0.95
N1 P2 1.5765(15)
N1 P1 1.5836(15)
N2 P3 1.5800(15)
N2 P2 1.5829(15)
N3 P3 1.5744(15)
N3 P1 1.5746(15)
O1 P1 1.5890(12)
O2 P1 1.5821(12)
O3 P3 1.5816(12)
O4 P3 1.5884(12)
O5 P2 1.5779(13)
O6 P2 1.5806(13)

loop_
_geom_torsion_atom_site_label_1
_geom_torsion_atom_site_label_2
_geom_torsion_atom_site_label_3
_geom_torsion_atom_site_label_4
_geom_torsion
N7 C1 C2 C3 2.7(3)
N7 C1 C2 O1 179.12(16)
C1 C2 C3 C4 -1.8(3)
O1 C2 C3 C4 -178.30(16)
C2 C3 C4 C5 -0.3(3)
C3 C4 C5 N7 1.8(3)
N9 C6 C7 C8 0.3(3)
N9 C6 C7 O5 -176.60(17)
C6 C7 C8 C9 -0.2(3)
O5 C7 C8 C9 176.61(17)
C7 C8 C9 C10 -0.4(3)
C8 C9 C10 N9 0.9(3)
N8 C11 C12 C13 -0.4(3)
N8 C11 C12 O3 -179.54(17)
C11 C12 C13 C14 1.0(3)
O3 C12 C13 C14 -179.94(16)
C12 C13 C14 C15 -0.7(3)
C13 C14 C15 N8 -0.2(3)
N4 C16 C17 C18 1.3(3)
C16 C17 C18 C19 -0.3(3)
C17 C18 C19 C20 -1.2(3)
C17 C18 C19 O4 -178.80(16)
C18 C19 C20 N4 1.7(3)
O4 C19 C20 N4 179.32(16)
N5 C21 C22 C23 -0.5(3)
C21 C22 C23 C24 0.4(3)
C22 C23 C24 C25 -0.2(3)
C22 C23 C24 O6 176.43(17)
C23 C24 C25 N5 0.0(3)
O6 C24 C25 N5 -176.81(19)
N6 C26 C27 C28 -1.0(3)
C26 C27 C28 C29 -0.3(3)
C27 C28 C29 C30 1.1(3)
C27 C28 C29 O2 179.71(17)
C28 C29 C30 N6 -0.7(3)
O2 C29 C30 N6 -179.49(17)
C17 C16 N4 C20 -0.8(3)
C19 C20 N4 C16 -0.7(3)
C24 C25 N5 C21 0.0(3)
C22 C21 N5 C25 0.2(3)
C27 C26 N6 C30 1.3(3)
C29 C30 N6 C26 -0.5(3)
C4 C5 N7 C1 -1.1(3)
C2 C1 N7 C5 -1.2(3)
C12 C11 N8 C15 -0.5(3)
C14 C15 N8 C11 0.8(3)
C7 C6 N9 C10 0.2(3)
C9 C10 N9 C6 -0.8(3)
C3 C2 O1 P1 -118.00(16)
C1 C2 O1 P1 65.5(2)
C28 C29 O2 P1 29.3(2)
C30 C29 O2 P1 -152.01(14)
C13 C12 O3 P3 22.0(2)
C11 C12 O3 P3 -158.85(14)
C18 C19 O4 P3 -110.75(16)
C20 C19 O4 P3 71.61(19)
C8 C7 O5 P2 84.8(2)
C6 C7 O5 P2 -98.37(18)
C23 C24 O6 P2 76.6(2)
C25 C24 O6 P2 -106.65(18)
P3 N3 P1 O2 -125.55(10)
P3 N3 P1 N1 0.79(14)
P3 N3 P1 O1 127.47(10)
C29 O2 P1 N3 164.55(13)
C29 O2 P1 N1 35.08(16)
C29 O2 P1 O1 -80.06(14)
P2 N1 P1 N3 -8.01(14)
P2 N1 P1 O2 115.70(10)
P2 N1 P1 O1 -135.58(10)
C2 O1 P1 N3 -67.69(14)
C2 O1 P1 O2 -179.59(12)
C2 O1 P1 N1 63.24(14)
P1 N1 P2 O5 131.64(10)
P1 N1 P2 O6 -123.27(10)
P1 N1 P2 N2 4.32(14)
C7 O5 P2 N1 -104.12(15)
C7 O5 P2 O6 142.03(14)
C7 O5 P2 N2 27.12(16)
C24 O6 P2 N1 30.59(16)
C24 O6 P2 O5 145.13(14)
C24 O6 P2 N2 -100.57(15)
P3 N2 P2 N1 6.78(14)
P3 N2 P2 O5 -120.78(11)
P3 N2 P2 O6 133.85(10)
P1 N3 P3 N2 9.62(14)
P1 N3 P3 O3 -117.30(10)
P1 N3 P3 O4 135.80(10)
P2 N2 P3 N3 -13.54(14)
P2 N2 P3 O3 110.04(11)
P2 N2 P3 O4 -140.31(10)
C12 O3 P3 N3 168.41(14)
C12 O3 P3 N2 38.51(16)
C12 O3 P3 O4 -77.05(15)
C19 O4 P3 N3 -70.60(13)
C19 O4 P3 N2 60.20(14)
C19 O4 P3 O3 178.38(12)
